data_4509404
loop_
_publ_author_name
'Hudson, Timothy A.'
'Robson, Richard'

_publ_section_title
;
 A New Class of TCNQ Derivatives Easily Generated from TCNQH2Containing
 Discrete TCNQ2&#x2212;Anions and Noncoordinating Cations
;
_journal_issue 4
_journal_name_full 'Crystal Growth &amp; Design'
_journal_page_first 1658
_journal_paper_doi 10.1021/cg801400j
_journal_volume 9
_journal_year 2009
_chemical_formula_moiety '(C12 H4 N4 2-), (C14 H16 N2 2+)'
_chemical_formula_sum 'C26 H20 N6'
_chemical_formula_weight 416.48
_chemical_name_systematic
;
 ?
;
_space_group_IT_number 2
_symmetry_cell_setting triclinic
_symmetry_space_group_name_Hall '-P 1'
_symmetry_space_group_name_H-M 'P -1'
_atom_sites_solution_hydrogens geom
_atom_sites_solution_primary direct
_atom_sites_solution_secondary difmap
_audit_creation_method SHELXL-97
_cell_angle_alpha 105.933(5)
_cell_angle_beta 98.070(5)
_cell_angle_gamma 102.282(4)
_cell_formula_units_Z 1
_cell_length_a 6.7931(4)
_cell_length_b 7.8895(4)
_cell_length_c 10.5699(6)
_cell_measurement_reflns_used 4004
_cell_measurement_temperature 130(2)
_cell_measurement_theta_max 73.24
_cell_measurement_theta_min 4.43
_cell_volume 520.21(5)
_computing_cell_refinement
;
CrysAlis RED, Oxford Diffraction Ltd.,
Version 1.171.32.15 (release 10-01-2008 CrysAlis171 .NET)
(compiled Jan 10 2008,16:37:18)
;
_computing_data_collection
;
CrysAlis CCD, Oxford Diffraction Ltd.,
Version 1.171.32.15 (release 10-01-2008 CrysAlis171 .NET)
(compiled Jan 10 2008,16:37:18)
;
_computing_data_reduction
;
CrysAlis RED, Oxford Diffraction Ltd.,
Version 1.171.32.15 (release 10-01-2008 CrysAlis171 .NET)
(compiled Jan 10 2008,16:37:18)
;
_computing_structure_refinement 'SHELXL-97 (Sheldrick, 1997)'
_computing_structure_solution 'SHELXS-97 (Sheldrick, 1997)'
_diffrn_ambient_temperature 130(2)
_diffrn_detector_area_resol_mean 16.0711
_diffrn_measured_fraction_theta_full 0.976
_diffrn_measured_fraction_theta_max 0.976
_diffrn_measurement_device_type 'XCalibur - Oxford Diffraction'
_diffrn_measurement_method 'phi & omega scans'
_diffrn_radiation_monochromator graphite
_diffrn_radiation_source 'fine-focus sealed tube'
_diffrn_radiation_type CuK\a
_diffrn_radiation_wavelength 1.5418
_diffrn_reflns_av_R_equivalents 0.0175
_diffrn_reflns_av_sigmaI/netI 0.0168
_diffrn_reflns_limit_h_max 8
_diffrn_reflns_limit_h_min -8
_diffrn_reflns_limit_k_max 8
_diffrn_reflns_limit_k_min -9
_diffrn_reflns_limit_l_max 13
_diffrn_reflns_limit_l_min -13
_diffrn_reflns_number 5240
_diffrn_reflns_theta_full 73.82
_diffrn_reflns_theta_max 73.82
_diffrn_reflns_theta_min 4.45
_exptl_absorpt_coefficient_mu 0.651
_exptl_absorpt_correction_T_max 0.927
_exptl_absorpt_correction_T_min 0.774
_exptl_absorpt_correction_type gaussian
_exptl_absorpt_process_details
;
CrysAlis RED, Oxford Diffraction Ltd.,
Version 1.171.32.15 (release 10-01-2008 CrysAlis171 .NET)
(compiled Jan 10 2008,16:37:18)
Numerical absorption correction based on gaussian integration over
a multifaceted crystal model
;
_exptl_crystal_colour BLACK
_exptl_crystal_density_diffrn 1.329
_exptl_crystal_density_method 'not measured'
_exptl_crystal_description BLOCK
_exptl_crystal_F_000 218
_exptl_crystal_size_max 0.65
_exptl_crystal_size_mid 0.37
_exptl_crystal_size_min 0.12
_refine_diff_density_max 0.268
_refine_diff_density_min -0.173
_refine_diff_density_rms 0.039
_refine_ls_extinction_method none
_refine_ls_goodness_of_fit_ref 1.073
_refine_ls_hydrogen_treatment mixed
_refine_ls_matrix_type full
_refine_ls_number_parameters 149
_refine_ls_number_reflns 2066
_refine_ls_number_restraints 0
_refine_ls_restrained_S_all 1.073
_refine_ls_R_factor_all 0.0386
_refine_ls_R_factor_gt 0.0366
_refine_ls_shift/su_max 0.000
_refine_ls_shift/su_mean 0.000
_refine_ls_structure_factor_coef Fsqd
_refine_ls_weighting_details 'calc w=1/[\s^2^(Fo^2^)+(0.0598P)^2^+0.1364P] where P=(Fo^2^+2Fc^2^)/3'
_refine_ls_weighting_scheme calc
_refine_ls_wR_factor_gt 0.1027
_refine_ls_wR_factor_ref 0.1040
_reflns_number_gt 1926
_reflns_number_total 2066
_reflns_threshold_expression >2sigma(I)
_cod_data_source_file cg801400jsup1.cif
_cod_data_source_block dpbetcnqa
_cod_depositor_comments
;
The following automatic conversions were performed:

'_symmetry_cell_setting' value 'TRICLINIC' changed to 'triclinic'
according to /home/saulius/struct/CIF-dictionaries/cif_core.dic
dictionary named 'cif_core.dic' version 2.4.2 from
2011-04-26.

'_exptl_absorpt_correction_type' value 'GAUSSIAN'
changed to 'gaussian' according to
/home/saulius/struct/CIF-dictionaries/cif_core.dic dictionary named
'cif_core.dic' version 2.4.2 from 2011-04-26.

Automatic conversion script
Id: cif_fix_values 1891 2012-01-12 08:04:46Z andrius 
;
_cod_original_sg_symbol_H-M P-1
_cod_database_code 4509404

loop_
_symmetry_equiv_pos_as_xyz
'x, y, z'
'-x, -y, -z'

loop_
_atom_site_label
_atom_site_type_symbol
_atom_site_fract_x
_atom_site_fract_y
_atom_site_fract_z
_atom_site_U_iso_or_equiv
_atom_site_adp_type
_atom_site_occupancy
_atom_site_symmetry_multiplicity
_atom_site_calc_flag
_atom_site_refinement_flags
H7 H 0.796(2) 0.517(2) 0.4633(15) 0.031(4) Uiso 1 1 d .
C3 C 0.43883(17) 0.26480(15) 0.25281(10) 0.0206(2) Uani 1 1 d .
N2 N 0.44097(17) 0.41443(14) 0.25951(10) 0.0276(3) Uani 1 1 d .
N3 N 0.92580(15) 0.64141(13) 0.26434(10) 0.0221(2) Uani 1 1 d .
C4 C 0.47429(16) 0.04365(15) 0.37698(11) 0.0197(2) Uani 1 1 d .
N1 N 0.30793(18) -0.17104(14) 0.02543(10) 0.0301(3) Uani 1 1 d .
C9 C 1.00670(17) 0.81593(16) 0.34310(11) 0.0231(3) Uani 1 1 d .
H9 H 1.0842 0.8412 0.4291 0.028 Uiso 1 1 calc R
C10 C 0.97537(18) 0.95727(16) 0.29694(12) 0.0255(3) Uani 1 1 d .
H10 H 1.0307 1.0778 0.3517 0.031 Uiso 1 1 calc R
C5 C 0.48583(17) -0.13178(15) 0.37867(11) 0.0210(2) Uani 1 1 d .
H5 H 0.4767 -0.2214 0.2981 0.025 Uiso 1 1 calc R
C11 C 0.86084(19) 0.91882(18) 0.16822(13) 0.0286(3) Uani 1 1 d .
H11 H 0.8389 1.0129 0.1356 0.034 Uiso 1 1 calc R
C1 C 0.36886(18) -0.05316(15) 0.12646(11) 0.0227(3) Uani 1 1 d .
C2 C 0.43907(18) 0.08644(15) 0.25063(11) 0.0212(2) Uani 1 1 d .
C6 C 0.48942(17) 0.17366(15) 0.50199(11) 0.0201(2) Uani 1 1 d .
H6 H 0.4826 0.2910 0.5046 0.024 Uiso 1 1 calc R
C8 C 0.96908(19) 0.48885(16) 0.31215(12) 0.0262(3) Uani 1 1 d .
H8A H 1.1115 0.4876 0.3118 0.031 Uiso 1 1 calc R
H8B H 0.8821 0.3736 0.2502 0.031 Uiso 1 1 calc R
C13 C 0.81324(19) 0.60091(17) 0.13891(12) 0.0277(3) Uani 1 1 d .
H13 H 0.7582 0.4795 0.0860 0.033 Uiso 1 1 calc R
C7 C 0.93176(18) 0.50562(16) 0.45100(12) 0.0245(3) Uani 1 1 d .
C12 C 0.7797(2) 0.73840(18) 0.08915(12) 0.0310(3) Uani 1 1 d .
H12 H 0.7028 0.7102 0.0026 0.037 Uiso 1 1 calc R

loop_
_atom_site_aniso_label
_atom_site_aniso_U_11
_atom_site_aniso_U_22
_atom_site_aniso_U_33
_atom_site_aniso_U_23
_atom_site_aniso_U_13
_atom_site_aniso_U_12
C3 0.0225(5) 0.0235(6) 0.0150(5) 0.0063(4) 0.0021(4) 0.0052(4)
N2 0.0369(6) 0.0226(5) 0.0234(5) 0.0077(4) 0.0029(4) 0.0094(4)
N3 0.0243(5) 0.0223(5) 0.0211(5) 0.0085(4) 0.0041(4) 0.0070(4)
C4 0.0204(5) 0.0201(5) 0.0193(5) 0.0078(4) 0.0039(4) 0.0049(4)
N1 0.0424(6) 0.0232(5) 0.0220(5) 0.0055(4) 0.0027(4) 0.0078(4)
C9 0.0230(5) 0.0255(6) 0.0203(5) 0.0072(4) 0.0031(4) 0.0062(4)
C10 0.0271(6) 0.0228(6) 0.0272(6) 0.0081(5) 0.0070(5) 0.0068(4)
C5 0.0251(5) 0.0184(5) 0.0188(5) 0.0046(4) 0.0046(4) 0.0061(4)
C11 0.0311(6) 0.0318(6) 0.0305(6) 0.0175(5) 0.0084(5) 0.0128(5)
C1 0.0276(6) 0.0215(6) 0.0219(6) 0.0110(5) 0.0051(4) 0.0075(4)
C2 0.0272(6) 0.0189(5) 0.0180(5) 0.0071(4) 0.0039(4) 0.0058(4)
C6 0.0228(5) 0.0166(5) 0.0217(5) 0.0072(4) 0.0043(4) 0.0059(4)
C8 0.0310(6) 0.0230(6) 0.0273(6) 0.0104(5) 0.0044(5) 0.0105(5)
C13 0.0308(6) 0.0273(6) 0.0210(6) 0.0053(5) 0.0014(5) 0.0052(5)
C7 0.0253(6) 0.0217(6) 0.0288(6) 0.0116(4) 0.0052(5) 0.0066(4)
C12 0.0338(7) 0.0367(7) 0.0227(6) 0.0126(5) 0.0003(5) 0.0095(5)

loop_
_atom_type_symbol
_atom_type_description
_atom_type_scat_dispersion_real
_atom_type_scat_dispersion_imag
_atom_type_scat_source
C C 0.0181 0.0091 'International Tables Vol C Tables 4.2.6.8 and 6.1.1.4'
H H 0.0000 0.0000 'International Tables Vol C Tables 4.2.6.8 and 6.1.1.4'
N N 0.0311 0.0180 'International Tables Vol C Tables 4.2.6.8 and 6.1.1.4'

loop_
_geom_angle_atom_site_label_1
_geom_angle_atom_site_label_2
_geom_angle_atom_site_label_3
_geom_angle
_geom_angle_site_symmetry_1
N2 C3 C2 177.58(12) .
C9 N3 C13 121.03(10) .
C9 N3 C8 120.13(10) .
C13 N3 C8 118.76(10) .
C6 C4 C5 116.77(10) .
C6 C4 C2 121.61(10) .
C5 C4 C2 121.57(10) .
N3 C9 C10 120.34(10) .
C9 C10 C11 119.60(11) .
C6 C5 C4 121.33(10) 2_656
C12 C11 C10 118.96(11) .
N1 C1 C2 178.30(12) .
C3 C2 C1 117.94(10) .
C3 C2 C4 120.13(10) .
C1 C2 C4 120.95(10) .
C5 C6 C4 121.89(10) 2_656
N3 C8 C7 112.53(9) .
N3 C13 C12 120.26(11) .
C7 C7 C8 123.15(14) 2_766
C13 C12 C11 119.81(11) .

loop_
_geom_bond_atom_site_label_1
_geom_bond_atom_site_label_2
_geom_bond_distance
_geom_bond_site_symmetry_2
C3 N2 1.1599(15) .
C3 C2 1.4014(15) .
N3 C9 1.3458(15) .
N3 C13 1.3503(15) .
N3 C8 1.4945(14) .
C4 C6 1.4076(15) .
C4 C5 1.4076(15) .
C4 C2 1.4652(15) .
N1 C1 1.1591(16) .
C9 C10 1.3775(16) .
C10 C11 1.3871(17) .
C5 C6 1.3862(15) 2_656
C11 C12 1.3828(19) .
C1 C2 1.4036(15) .
C6 C5 1.3862(15) 2_656
C8 C7 1.4993(17) .
C13 C12 1.3747(17) .
C7 C7 1.325(2) 2_766
